data_2238971
loop_
_publ_author_name
'Kavitha, Channappa N.'
'Kaur, Manpreet'
'Anderson, Brian J.'
'Jasinski, Jerry P.'
'Yathirajan, H. S.'

_publ_section_title
;
 1-Piperonylpiperazinium picrate
;
_journal_coeditor_code SJ5385
_journal_issue 2
_journal_name_full 'Acta Crystallographica Section E'
_journal_page_first o208
_journal_page_last o209
_journal_paper_doi 10.1107/S1600536814001524
_journal_volume 70
_journal_year 2014
_chemical_formula_iupac 'C12 H17 N2 O2 +, C6 H2 N3 O7 -'
_chemical_formula_moiety 'C12 H17 N2 O2 +, C6 H2 N3 O7 -'
_chemical_formula_sum 'C18 H19 N5 O9'
_chemical_formula_weight 449.38
_chemical_name_common
;
1-Piperonylpiperazinium picrate
;
_chemical_name_systematic
;
4-(2<i>H</i>-1,3-Benzodioxol-5-ylmethyl)piperazin-1-ium
2,4,6-trinitrophenolate
;
_space_group_crystal_system monoclinic
_space_group_IT_number 14
_space_group_name_Hall '-P 2yn'
_space_group_name_H-M_alt 'P 1 21/n 1'
_symmetry_space_group_name_Hall '-P 2yn'
_symmetry_space_group_name_H-M 'P 1 21/n 1'
_atom_sites_solution_hydrogens mixed
_atom_sites_solution_primary direct
_audit_creation_method
;
  Olex2 1.2
  (compiled Apr 23 2013 17:54:37, GUI svn.r4466)
;
_cell_angle_alpha 90
_cell_angle_beta 96.5141(17)
_cell_angle_gamma 90
_cell_formula_units_Z 4
_cell_length_a 12.0864(2)
_cell_length_b 6.96981(11)
_cell_length_c 23.4898(4)
_cell_measurement_reflns_used 4971
_cell_measurement_temperature 173(2)
_cell_measurement_theta_max 72.3749
_cell_measurement_theta_min 3.6778
_cell_volume 1966.00(6)
_computing_cell_refinement 'CrysAlis PRO (Agilent, 2012)'
_computing_data_collection 'CrysAlis PRO (Agilent, 2012)'
_computing_data_reduction 'CrysAlis RED (Agilent, 2012)'
_computing_molecular_graphics 'OLEX2 (Dolomanov <i>et al.</i>, 2009)'
_computing_publication_material 'OLEX2 (Dolomanov <i>et al.</i>, 2009)'
_computing_structure_refinement 'SHELXL-2012 (Sheldrick, 2008)'
_computing_structure_solution 'SUPERFLIP (Palatinus & Chapuis, 2007)'
_diffrn_ambient_temperature 173(2)
_diffrn_detector_area_resol_mean 16.0416
_diffrn_measured_fraction_theta_full 1.000
_diffrn_measured_fraction_theta_max 0.984
_diffrn_measurement_device_type 'Agilent Gemini EOS'
_diffrn_measurement_method '\w scans'
_diffrn_radiation_type 'Cu K\a'
_diffrn_radiation_wavelength 1.5418
_diffrn_reflns_av_R_equivalents 0.0333
_diffrn_reflns_limit_h_max 14
_diffrn_reflns_limit_h_min -13
_diffrn_reflns_limit_k_max 8
_diffrn_reflns_limit_k_min -6
_diffrn_reflns_limit_l_max 28
_diffrn_reflns_limit_l_min -28
_diffrn_reflns_number 12154
_diffrn_reflns_theta_full 67.684
_diffrn_reflns_theta_max 72.525
_diffrn_reflns_theta_min 3.788
_exptl_absorpt_coefficient_mu 1.064
_exptl_absorpt_correction_T_max 1.00000
_exptl_absorpt_correction_T_min 0.76072
_exptl_absorpt_correction_type multi-scan
_exptl_absorpt_process_details
;
(CrysAlis PRO and CrysAlis RED; Agilent, 2012)
;
_exptl_crystal_colour 'dark yellow'
_exptl_crystal_density_diffrn 1.518
_exptl_crystal_description irregular
_exptl_crystal_F_000 936
_exptl_crystal_size_max 0.48
_exptl_crystal_size_mid 0.24
_exptl_crystal_size_min 0.22
_refine_diff_density_max 0.294
_refine_diff_density_min -0.209
_refine_ls_extinction_coef 0.0016(2)
_refine_ls_extinction_expression Fc^*^=kFc[1+0.001xFc^2^\l^3^/sin(2\q)]^-1/4^
_refine_ls_extinction_method SHELXL
_refine_ls_goodness_of_fit_ref 1.050
_refine_ls_hydrogen_treatment mixed
_refine_ls_matrix_type full
_refine_ls_number_parameters 298
_refine_ls_number_reflns 3837
_refine_ls_number_restraints 0
_refine_ls_restrained_S_all 1.047
_refine_ls_R_factor_all 0.0481
_refine_ls_R_factor_gt 0.0425
_refine_ls_shift/su_max 0.000
_refine_ls_shift/su_mean 0.000
_refine_ls_structure_factor_coef Fsqd
_refine_ls_weighting_details 'w=1/[\s^2^(Fo^2^)+(0.0679P)^2^+0.5476P] where P=(Fo^2^+2Fc^2^)/3'
_refine_ls_weighting_scheme calc
_refine_ls_wR_factor_gt 0.1153
_refine_ls_wR_factor_ref 0.1205
_reflns_number_gt 3316
_reflns_number_total 3837
_reflns_threshold_expression I>2\s(I)
_cod_data_source_file sj5385sup1.cif
_cod_data_source_block I
_cod_original_cell_volume 1965.99(6)
_cod_database_code 2238971
_cod_database_fobs_code 2238971
_shelx_space_group_comment
;
The symmetry employed for this shelxl refinement is uniquely defined
by the following loop, which should always be used as a source of
symmetry information in preference to the above space-group names.
They are only intended as comments.
;

loop_
_space_group_symop_operation_xyz
'x, y, z'
'-x+1/2, y+1/2, -z+1/2'
'-x, -y, -z'
'x-1/2, -y-1/2, z-1/2'

loop_
_atom_site_type_symbol
_atom_site_label
_atom_site_fract_x
_atom_site_fract_y
_atom_site_fract_z
_atom_site_U_iso_or_equiv
_atom_site_adp_type
_atom_site_calc_flag
_atom_site_occupancy
O O1B 0.84597(9) 0.58513(17) 0.47124(5) 0.0352(3) Uani d 1
O O2B 0.77598(13) 0.8599(2) 0.53866(6) 0.0578(4) Uani d 1
O O3B 0.64101(13) 1.01645(19) 0.49224(7) 0.0570(4) Uani d 1
O O4B 0.32910(10) 0.61289(19) 0.42367(6) 0.0463(3) Uani d 1
O O5B 0.35919(10) 0.34651(18) 0.38117(6) 0.0461(3) Uani d 1
O O6B 0.73947(12) 0.1561(2) 0.36561(7) 0.0598(4) Uani d 1
O O7B 0.85686(11) 0.2174(2) 0.43946(7) 0.0571(4) Uani d 1
N N1B 0.69547(12) 0.8710(2) 0.50202(6) 0.0372(3) Uani d 1
N N2B 0.39201(11) 0.4894(2) 0.40823(6) 0.0331(3) Uani d 1
N N3B 0.76868(11) 0.2469(2) 0.40934(6) 0.0372(3) Uani d 1
C C1B 0.74326(12) 0.5605(2) 0.45716(6) 0.0274(3) Uani d 1
C C2B 0.66022(13) 0.6984(2) 0.46929(6) 0.0285(3) Uani d 1
C C3B 0.54835(13) 0.6790(2) 0.45310(6) 0.0286(3) Uani d 1
H H3B 0.4975 0.7755 0.4621 0.034 Uiso calc 1
C C4B 0.51081(12) 0.5151(2) 0.42331(6) 0.0277(3) Uani d 1
C C5B 0.58320(13) 0.3750(2) 0.40867(6) 0.0283(3) Uani d 1
H H5B 0.5563 0.2651 0.3875 0.034 Uiso calc 1
C C6B 0.69516(12) 0.3982(2) 0.42543(6) 0.0288(3) Uani d 1
O O1A 0.46181(10) 0.97115(18) 0.33755(6) 0.0418(3) Uani d 1
O O2A 0.31610(10) 0.78306(19) 0.29640(6) 0.0478(3) Uani d 1
N N1A 0.49795(10) 0.22233(18) 0.18479(5) 0.0281(3) Uani d 1
N N2A 0.45154(12) 0.0793(2) 0.07075(6) 0.0403(4) Uani d 1
C C1A 0.57171(13) 0.2789(2) 0.23569(7) 0.0335(4) Uani d 1
H H1AA 0.6493 0.2816 0.2260 0.040 Uiso calc 1
H H1AB 0.5676 0.1805 0.2658 0.040 Uiso calc 1
C C2A 0.54431(13) 0.4722(2) 0.25959(6) 0.0293(3) Uani d 1
C C3A 0.63089(12) 0.5898(2) 0.28273(7) 0.0314(3) Uani d 1
H H3A 0.7054 0.5514 0.2798 0.038 Uiso calc 1
C C4A 0.61191(13) 0.7628(2) 0.31028(7) 0.0320(3) Uani d 1
H H4A 0.6714 0.8418 0.3265 0.038 Uiso calc 1
C C5A 0.50268(13) 0.8118(2) 0.31260(6) 0.0303(3) Uani d 1
C C6A 0.34372(15) 0.9629(3) 0.32388(9) 0.0469(5) Uani d 1
H H6AA 0.3181 1.0701 0.2980 0.056 Uiso calc 1
H H6AB 0.3068 0.9741 0.3592 0.056 Uiso calc 1
C C7A 0.41608(13) 0.6991(2) 0.28819(7) 0.0320(3) Uani d 1
C C8A 0.43308(13) 0.5274(2) 0.26208(7) 0.0316(3) Uani d 1
H H8A 0.3727 0.4495 0.2464 0.038 Uiso calc 1
C C9A 0.51724(14) 0.0216(2) 0.17120(7) 0.0342(4) Uani d 1
H H9AA 0.5076 -0.0591 0.2050 0.041 Uiso calc 1
H H9AB 0.5947 0.0056 0.1621 0.041 Uiso calc 1
C C10A 0.43710(14) -0.0439(3) 0.12078(8) 0.0403(4) Uani d 1
H H10A 0.4521 -0.1794 0.1117 0.048 Uiso calc 1
H H10B 0.3596 -0.0343 0.1303 0.048 Uiso calc 1
C C11A 0.43605(16) 0.2859(3) 0.08385(8) 0.0441(4) Uani d 1
H H11A 0.3584 0.3089 0.0917 0.053 Uiso calc 1
H H11B 0.4505 0.3653 0.0505 0.053 Uiso calc 1
C C12A 0.51592(14) 0.3411(2) 0.13567(7) 0.0356(4) Uani d 1
H H12A 0.5935 0.3251 0.1268 0.043 Uiso calc 1
H H12B 0.5049 0.4777 0.1451 0.043 Uiso calc 1
H H2AA 0.522(2) 0.062(3) 0.0623(9) 0.053(6) Uiso d 1
H H2AB 0.403(2) 0.044(3) 0.0403(10) 0.056(6) Uiso d 1

loop_
_atom_site_aniso_label
_atom_site_aniso_U_11
_atom_site_aniso_U_22
_atom_site_aniso_U_33
_atom_site_aniso_U_12
_atom_site_aniso_U_13
_atom_site_aniso_U_23
O1B 0.0238(6) 0.0469(7) 0.0338(6) -0.0022(5) -0.0014(4) 0.0020(5)
O2B 0.0567(9) 0.0563(9) 0.0564(9) -0.0110(7) -0.0116(7) -0.0159(7)
O3B 0.0560(9) 0.0345(7) 0.0808(11) 0.0035(6) 0.0096(7) -0.0108(7)
O4B 0.0263(6) 0.0505(8) 0.0615(8) 0.0095(5) 0.0023(5) -0.0064(6)
O5B 0.0281(6) 0.0474(7) 0.0620(8) -0.0078(5) 0.0014(5) -0.0133(6)
O6B 0.0429(8) 0.0581(9) 0.0773(10) 0.0081(6) 0.0021(7) -0.0352(8)
O7B 0.0349(7) 0.0571(9) 0.0762(10) 0.0191(6) -0.0069(7) -0.0085(7)
N1B 0.0373(8) 0.0353(8) 0.0397(8) -0.0064(6) 0.0069(6) -0.0046(6)
N2B 0.0244(7) 0.0388(7) 0.0360(7) 0.0011(5) 0.0027(5) 0.0025(6)
N3B 0.0278(7) 0.0346(7) 0.0495(9) 0.0025(6) 0.0055(6) -0.0040(6)
C1B 0.0243(7) 0.0346(8) 0.0227(7) 0.0000(6) 0.0007(5) 0.0048(6)
C2B 0.0294(8) 0.0300(8) 0.0257(7) -0.0016(6) 0.0021(6) 0.0011(6)
C3B 0.0276(8) 0.0313(7) 0.0273(7) 0.0038(6) 0.0051(6) 0.0033(6)
C4B 0.0228(7) 0.0342(8) 0.0259(7) 0.0007(6) 0.0015(6) 0.0033(6)
C5B 0.0275(8) 0.0303(7) 0.0269(7) -0.0010(6) 0.0023(6) -0.0003(6)
C6B 0.0258(8) 0.0304(8) 0.0304(7) 0.0036(6) 0.0035(6) 0.0015(6)
O1A 0.0320(6) 0.0398(7) 0.0528(8) 0.0017(5) 0.0007(5) -0.0153(5)
O2A 0.0259(6) 0.0481(7) 0.0684(9) 0.0020(5) 0.0013(6) -0.0207(6)
N1A 0.0256(6) 0.0306(6) 0.0271(6) -0.0010(5) -0.0008(5) -0.0014(5)
N2A 0.0240(7) 0.0642(10) 0.0313(7) 0.0038(6) -0.0036(6) -0.0126(7)
C1A 0.0297(8) 0.0351(8) 0.0336(8) 0.0028(6) -0.0054(6) -0.0029(6)
C2A 0.0270(8) 0.0328(8) 0.0269(7) -0.0014(6) -0.0015(6) 0.0004(6)
C3A 0.0222(7) 0.0366(8) 0.0350(8) -0.0011(6) 0.0006(6) 0.0003(6)
C4A 0.0251(8) 0.0361(8) 0.0334(8) -0.0062(6) -0.0019(6) -0.0013(6)
C5A 0.0323(8) 0.0306(8) 0.0277(7) -0.0021(6) 0.0015(6) -0.0017(6)
C6A 0.0312(9) 0.0449(10) 0.0639(12) 0.0027(7) 0.0025(8) -0.0148(9)
C7A 0.0228(7) 0.0391(8) 0.0335(8) -0.0006(6) 0.0004(6) -0.0003(6)
C8A 0.0244(7) 0.0355(8) 0.0333(8) -0.0043(6) -0.0032(6) -0.0040(6)
C9A 0.0347(8) 0.0313(8) 0.0353(8) 0.0012(6) -0.0018(7) -0.0021(6)
C10A 0.0316(9) 0.0432(9) 0.0451(10) -0.0040(7) -0.0001(7) -0.0112(8)
C11A 0.0422(10) 0.0556(11) 0.0332(9) 0.0114(8) -0.0009(7) 0.0044(8)
C12A 0.0379(9) 0.0355(8) 0.0330(8) 0.0006(7) 0.0029(7) 0.0023(6)

loop_
_atom_type_symbol
_atom_type_description
_atom_type_scat_dispersion_real
_atom_type_scat_dispersion_imag
_atom_type_scat_source
C C 0.0181 0.0091 'International Tables Vol C Tables 4.2.6.8 and 6.1.1.4'
H H 0.0000 0.0000 'International Tables Vol C Tables 4.2.6.8 and 6.1.1.4'
N N 0.0311 0.0180 'International Tables Vol C Tables 4.2.6.8 and 6.1.1.4'
O O 0.0492 0.0322 'International Tables Vol C Tables 4.2.6.8 and 6.1.1.4'

loop_
_geom_angle_atom_site_label_1
_geom_angle_atom_site_label_2
_geom_angle_atom_site_label_3
_geom_angle
O2B N1B C2B 118.49(14)
O3B N1B O2B 123.68(15)
O3B N1B C2B 117.80(14)
O4B N2B C4B 118.01(14)
O5B N2B O4B 123.24(14)
O5B N2B C4B 118.76(13)
O6B N3B O7B 123.10(15)
O6B N3B C6B 117.76(14)
O7B N3B C6B 119.13(14)
O1B C1B C2B 123.00(14)
O1B C1B C6B 124.81(14)
C6B C1B C2B 112.14(13)
C1B C2B N1B 118.95(13)
C3B C2B N1B 116.50(13)
C3B C2B C1B 124.54(14)
C2B C3B H3B 120.7
C2B C3B C4B 118.51(14)
C4B C3B H3B 120.7
C3B C4B N2B 118.85(13)
C5B C4B N2B 119.31(14)
C5B C4B C3B 121.83(14)
C4B C5B H5B 120.8
C6B C5B C4B 118.45(14)
C6B C5B H5B 120.8
C1B C6B N3B 118.73(13)
C5B C6B N3B 116.76(13)
C5B C6B C1B 124.50(14)
C5A O1A C6A 105.68(12)
C7A O2A C6A 105.78(12)
C9A N1A C1A 109.85(12)
C12A N1A C1A 111.28(13)
C12A N1A C9A 109.25(12)
C10A N2A C11A 111.56(14)
C10A N2A H2AA 107.4(14)
C10A N2A H2AB 110.1(15)
C11A N2A H2AA 108.3(14)
C11A N2A H2AB 109.7(15)
H2AA N2A H2AB 110(2)
N1A C1A H1AA 108.8
N1A C1A H1AB 108.8
N1A C1A C2A 113.90(13)
H1AA C1A H1AB 107.7
C2A C1A H1AA 108.8
C2A C1A H1AB 108.8
C3A C2A C1A 118.94(14)
C3A C2A C8A 120.22(15)
C8A C2A C1A 120.69(14)
C2A C3A H3A 118.9
C2A C3A C4A 122.20(14)
C4A C3A H3A 118.9
C3A C4A H4A 121.9
C5A C4A C3A 116.24(14)
C5A C4A H4A 121.9
O1A C5A C7A 110.17(14)
C4A C5A O1A 127.81(14)
C4A C5A C7A 122.01(15)
O1A C6A O2A 108.21(13)
O1A C6A H6AA 110.1
O1A C6A H6AB 110.1
O2A C6A H6AA 110.1
O2A C6A H6AB 110.1
H6AA C6A H6AB 108.4
O2A C7A C5A 109.66(14)
C8A C7A O2A 127.79(14)
C8A C7A C5A 122.51(15)
C2A C8A H8A 121.6
C7A C8A C2A 116.75(14)
C7A C8A H8A 121.6
N1A C9A H9AA 109.5
N1A C9A H9AB 109.5
N1A C9A C10A 110.87(13)
H9AA C9A H9AB 108.1
C10A C9A H9AA 109.5
C10A C9A H9AB 109.5
N2A C10A C9A 108.90(14)
N2A C10A H10A 109.9
N2A C10A H10B 109.9
C9A C10A H10A 109.9
C9A C10A H10B 109.9
H10A C10A H10B 108.3
N2A C11A H11A 109.9
N2A C11A H11B 109.9
N2A C11A C12A 109.15(14)
H11A C11A H11B 108.3
C12A C11A H11A 109.9
C12A C11A H11B 109.9
N1A C12A C11A 110.72(14)
N1A C12A H12A 109.5
N1A C12A H12B 109.5
C11A C12A H12A 109.5
C11A C12A H12B 109.5
H12A C12A H12B 108.1

loop_
_geom_bond_atom_site_label_1
_geom_bond_atom_site_label_2
_geom_bond_distance
O1B C1B 1.2597(18)
O2B N1B 1.226(2)
O3B N1B 1.216(2)
O4B N2B 1.2298(18)
O5B N2B 1.2234(18)
O6B N3B 1.2240(19)
O7B N3B 1.2278(18)
N1B C2B 1.465(2)
N2B C4B 1.4505(19)
N3B C6B 1.456(2)
C1B C2B 1.441(2)
C1B C6B 1.441(2)
C2B C3B 1.369(2)
C3B H3B 0.9500
C3B C4B 1.388(2)
C4B C5B 1.381(2)
C5B H5B 0.9500
C5B C6B 1.375(2)
O1A C5A 1.3735(19)
O1A C6A 1.428(2)
O2A C6A 1.432(2)
O2A C7A 1.3757(19)
N1A C1A 1.4621(19)
N1A C9A 1.460(2)
N1A C12A 1.456(2)
N2A C10A 1.481(2)
N2A C11A 1.489(2)
N2A H2AA 0.91(2)
N2A H2AB 0.91(2)
C1A H1AA 0.9900
C1A H1AB 0.9900
C1A C2A 1.511(2)
C2A C3A 1.390(2)
C2A C8A 1.406(2)
C3A H3A 0.9500
C3A C4A 1.400(2)
C4A H4A 0.9500
C4A C5A 1.371(2)
C5A C7A 1.380(2)
C6A H6AA 0.9900
C6A H6AB 0.9900
C7A C8A 1.371(2)
C8A H8A 0.9500
C9A H9AA 0.9900
C9A H9AB 0.9900
C9A C10A 1.513(2)
C10A H10A 0.9900
C10A H10B 0.9900
C11A H11A 0.9900
C11A H11B 0.9900
C11A C12A 1.515(2)
C12A H12A 0.9900
C12A H12B 0.9900

loop_
_geom_hbond_atom_site_label_D
_geom_hbond_atom_site_label_H
_geom_hbond_atom_site_label_A
_geom_hbond_site_symmetry_A
_geom_hbond_distance_DH
_geom_hbond_distance_HA
_geom_hbond_distance_DA
_geom_hbond_angle_DHA
N2A H2AA O1B 2_645 0.91(2) 1.86(3) 2.7409(19) 163(2)
N2A H2AB O1B 4_565 0.91(2) 1.91(2) 2.7798(18) 159(2)
C4A H4A O6B 1_565 0.95 2.48 3.335(2) 149.8
C3B H3B O3B 3_676 0.95 2.54 3.473(2) 165.9

loop_
_geom_torsion_atom_site_label_1
_geom_torsion_atom_site_label_2
_geom_torsion_atom_site_label_3
_geom_torsion_atom_site_label_4
_geom_torsion
O1B C1B C2B N1B -3.2(2)
O1B C1B C2B C3B 177.92(14)
O1B C1B C6B N3B 1.8(2)
O1B C1B C6B C5B -177.91(14)
O2B N1B C2B C1B -32.4(2)
O2B N1B C2B C3B 146.50(16)
O3B N1B C2B C1B 149.48(15)
O3B N1B C2B C3B -31.6(2)
O4B N2B C4B C3B -1.5(2)
O4B N2B C4B C5B 177.30(14)
O5B N2B C4B C3B 178.82(14)
O5B N2B C4B C5B -2.4(2)
O6B N3B C6B C1B -150.82(16)
O6B N3B C6B C5B 28.9(2)
O7B N3B C6B C1B 28.4(2)
O7B N3B C6B C5B -151.86(16)
N1B C2B C3B C4B -178.32(13)
N2B C4B C5B C6B -177.33(13)
C1B C2B C3B C4B 0.6(2)
C2B C1B C6B N3B 179.38(13)
C2B C1B C6B C5B -0.4(2)
C2B C3B C4B N2B 177.29(13)
C2B C3B C4B C5B -1.5(2)
C3B C4B C5B C6B 1.4(2)
C4B C5B C6B N3B 179.77(13)
C4B C5B C6B C1B -0.5(2)
C6B C1B C2B N1B 179.19(13)
C6B C1B C2B C3B 0.3(2)
O1A C5A C7A O2A 0.31(19)
O1A C5A C7A C8A -177.63(15)
O2A C7A C8A C2A -179.39(16)
N1A C1A C2A C3A -143.67(15)
N1A C1A C2A C8A 40.7(2)
N1A C9A C10A N2A 58.56(18)
N2A C11A C12A N1A -57.98(19)
C1A N1A C9A C10A 176.60(14)
C1A N1A C12A C11A -177.88(14)
C1A C2A C3A C4A -174.11(15)
C1A C2A C8A C7A 175.38(14)
C2A C3A C4A C5A -0.8(2)
C3A C2A C8A C7A -0.2(2)
C3A C4A C5A O1A 179.11(15)
C3A C4A C5A C7A -1.2(2)
C4A C5A C7A O2A -179.39(15)
C4A C5A C7A C8A 2.7(3)
C5A O1A C6A O2A 7.0(2)
C5A C7A C8A C2A -1.8(2)
C6A O1A C5A C4A 175.15(17)
C6A O1A C5A C7A -4.53(19)
C6A O2A C7A C5A 4.0(2)
C6A O2A C7A C8A -178.15(17)
C7A O2A C6A O1A -6.8(2)
C8A C2A C3A C4A 1.6(2)
C9A N1A C1A C2A -169.57(13)
C9A N1A C12A C11A 60.66(17)
C10A N2A C11A C12A 56.16(19)
C11A N2A C10A C9A -56.31(18)
C12A N1A C1A C2A 69.32(17)
C12A N1A C9A C10A -61.07(17)
